data_7709677
loop_
_publ_author_name
'Saha, Suvam'
'Haridas, Anagha'
'Assanar, Faneesha'
'Bansal, Charu'
'Sudhadevi Antharjanam, P. K.'
'Ghosh, Sundargopal'

_publ_section_title
;
 Cooperative B--H activation by Cp* based \k2-N,S-chelated Ru(ii) and
 Mo(ii) complexes (Cp* = \h5-C5Me5)
;
_journal_name_full 'Dalton Transactions'
_journal_paper_doi 10.1039/D2DT00242F
_journal_year 2022
_chemical_formula_moiety 'C26 H32 B N Ru S2'
_chemical_formula_sum 'C26 H32 B N Ru S2'
_chemical_formula_weight 534.52
_space_group_crystal_system monoclinic
_space_group_IT_number 14
_space_group_name_Hall '-P 2ybc'
_space_group_name_H-M_alt 'P 1 21/c 1'
_atom_sites_solution_hydrogens mixed
_audit_creation_method SHELXL-2018/3
_audit_update_record
;
2021-11-09 deposited with the CCDC.	2022-02-17 downloaded from the CCDC.
;
_cell_angle_alpha 90
_cell_angle_beta 102.158(6)
_cell_angle_gamma 90
_cell_formula_units_Z 4
_cell_length_a 18.1446(16)
_cell_length_b 15.785(3)
_cell_length_c 9.154(4)
_cell_measurement_reflns_used 1584
_cell_measurement_temperature 296(2)
_cell_measurement_theta_max 18.61
_cell_measurement_theta_min 2.30
_cell_volume 2563.0(12)
_computing_cell_refinement 'APEX2/SAINT (Bruker, 2004)'
_computing_data_collection 'APEX2 (Bruker, 2004)'
_computing_data_reduction 'SAINT/XPREP (Bruker, 2004)'
_computing_structure_refinement 'SHELXL-2018/3 (Sheldrick, 2018)'
_computing_structure_solution 'SHELXT-2014/5 (Sheldrick, 2014)'
_diffrn_ambient_temperature 296(2)
_diffrn_measured_fraction_theta_full 0.999
_diffrn_measured_fraction_theta_max 0.999
_diffrn_measurement_device_type 'Bruker axs kappa apex2 Diffractometer'
_diffrn_measurement_method '\w and \f scan'
_diffrn_radiation_monochromator graphite
_diffrn_radiation_source 'fine-focus sealed tube'
_diffrn_radiation_type MoK\a
_diffrn_radiation_wavelength 0.71073
_diffrn_reflns_av_R_equivalents 0.1483
_diffrn_reflns_av_unetI/netI 0.1482
_diffrn_reflns_Laue_measured_fraction_full 0.999
_diffrn_reflns_Laue_measured_fraction_max 0.999
_diffrn_reflns_limit_h_max 21
_diffrn_reflns_limit_h_min -21
_diffrn_reflns_limit_k_max 18
_diffrn_reflns_limit_k_min -18
_diffrn_reflns_limit_l_max 10
_diffrn_reflns_limit_l_min -10
_diffrn_reflns_number 22029
_diffrn_reflns_point_group_measured_fraction_full 0.999
_diffrn_reflns_point_group_measured_fraction_max 0.999
_diffrn_reflns_theta_full 24.815
_diffrn_reflns_theta_max 24.815
_diffrn_reflns_theta_min 1.727
_exptl_absorpt_coefficient_mu 0.788
_exptl_absorpt_correction_T_max 0.7450
_exptl_absorpt_correction_T_min 0.6421
_exptl_absorpt_correction_type multi-scan
_exptl_absorpt_process_details 'SADABS (Bruker, 2012)'
_exptl_crystal_colour bronze
_exptl_crystal_density_diffrn 1.385
_exptl_crystal_description BLOCK
_exptl_crystal_F_000 1104
_exptl_crystal_size_max 0.200
_exptl_crystal_size_mid 0.150
_exptl_crystal_size_min 0.100
_refine_diff_density_max 0.651
_refine_diff_density_min -0.426
_refine_diff_density_rms 0.102
_refine_ls_extinction_method none
_refine_ls_goodness_of_fit_ref 1.022
_refine_ls_hydrogen_treatment mixed
_refine_ls_matrix_type full
_refine_ls_number_parameters 296
_refine_ls_number_reflns 4420
_refine_ls_number_restraints 60
_refine_ls_restrained_S_all 1.041
_refine_ls_R_factor_all 0.1694
_refine_ls_R_factor_gt 0.0624
_refine_ls_shift/su_max 0.000
_refine_ls_shift/su_mean 0.000
_refine_ls_structure_factor_coef Fsqd
_refine_ls_weighting_details 'w=1/[\s^2^(Fo^2^)+(0.0471P)^2^+1.0306P] where P=(Fo^2^+2Fc^2^)/3'
_refine_ls_weighting_scheme calc
_refine_ls_wR_factor_gt 0.1112
_refine_ls_wR_factor_ref 0.1545
_reflns_Friedel_coverage 0.000
_reflns_number_gt 2063
_reflns_number_total 4420
_reflns_threshold_expression 'I > 2\s(I)'
_cod_data_source_file d2dt00242f2.cif
_cod_data_source_block shelx_CCDC1
_cod_original_cell_volume 2563.2(11)
_cod_original_sg_symbol_H-M 'P 21/c'
_cod_database_code 7709677
_shelx_shelxl_version_number 2018/3
_shelx_space_group_comment
;
The symmetry employed for this shelxl refinement is uniquely defined
by the following loop, which should always be used as a source of
symmetry information in preference to the above space-group names.
They are only intended as comments.
;
_shelx_estimated_absorpt_t_min 0.858
_shelx_estimated_absorpt_t_max 0.925

loop_
_space_group_symop_operation_xyz
'x, y, z'
'-x, y+1/2, -z+1/2'
'-x, -y, -z'
'x, -y-1/2, z-1/2'

loop_
_atom_site_label
_atom_site_type_symbol
_atom_site_fract_x
_atom_site_fract_y
_atom_site_fract_z
_atom_site_U_iso_or_equiv
_atom_site_adp_type
_atom_site_occupancy
_atom_site_site_symmetry_order
_atom_site_calc_flag
_atom_site_refinement_flags_posn
_atom_site_refinement_flags_adp
_atom_site_refinement_flags_occupancy
_atom_site_disorder_assembly
_atom_site_disorder_group
Ru1 Ru 0.35037(4) 0.46881(4) 0.23136(7) 0.0507(3) Uani 1 1 d . . . . .
C1 C 0.3645(6) 0.4787(7) 0.0057(9) 0.069(3) Uani 1 1 d . U . . .
C2 C 0.3589(6) 0.5601(6) 0.0623(12) 0.074(3) Uani 1 1 d . U . . .
C3 C 0.4189(7) 0.5718(7) 0.1844(11) 0.083(3) Uani 1 1 d . U . . .
C4 C 0.4622(5) 0.4963(8) 0.2034(10) 0.079(3) Uani 1 1 d . U . . .
C5 C 0.4280(6) 0.4410(6) 0.0905(11) 0.071(3) Uani 1 1 d . U . . .
C6 C 0.4610(7) 0.3553(6) 0.0653(13) 0.140(5) Uani 1 1 d . U . . .
H6A H 0.508579 0.363101 0.036901 0.209 Uiso 1 1 calc R U . . .
H6B H 0.427059 0.325832 -0.012826 0.209 Uiso 1 1 calc R U . . .
H6C H 0.468327 0.322739 0.155742 0.209 Uiso 1 1 calc R U . . .
C7 C 0.3115(6) 0.4381(7) -0.1283(10) 0.128(5) Uani 1 1 d . U . . .
H7A H 0.263458 0.466032 -0.145255 0.193 Uiso 1 1 calc R U . . .
H7B H 0.305139 0.379195 -0.108300 0.193 Uiso 1 1 calc R U . . .
H7C H 0.332745 0.443728 -0.215446 0.193 Uiso 1 1 calc R U . . .
C8 C 0.2992(7) 0.6245(8) -0.0085(15) 0.165(6) Uani 1 1 d . U . . .
H8A H 0.252959 0.595578 -0.049839 0.248 Uiso 1 1 calc R U . . .
H8B H 0.316216 0.654529 -0.086441 0.248 Uiso 1 1 calc R U . . .
H8C H 0.290829 0.663946 0.066188 0.248 Uiso 1 1 calc R U . . .
C9 C 0.4353(8) 0.6509(7) 0.2732(13) 0.182(7) Uani 1 1 d . U . . .
H9A H 0.460150 0.690535 0.220374 0.273 Uiso 1 1 calc R U . . .
H9B H 0.467289 0.638179 0.368214 0.273 Uiso 1 1 calc R U . . .
H9C H 0.388905 0.675041 0.288389 0.273 Uiso 1 1 calc R U . . .
C10 C 0.5353(6) 0.4844(10) 0.3127(11) 0.176(6) Uani 1 1 d . U . . .
H10A H 0.535366 0.430224 0.360574 0.264 Uiso 1 1 calc R U . . .
H10B H 0.541306 0.528358 0.386697 0.264 Uiso 1 1 calc R U . . .
H10C H 0.576152 0.486795 0.261130 0.264 Uiso 1 1 calc R U . . .
C11 C 0.1911(5) 0.5654(5) 0.2942(8) 0.047(2) Uani 1 1 d . . . . .
C12 C 0.1325(5) 0.5675(6) 0.1654(10) 0.063(2) Uani 1 1 d . . . . .
C13 C 0.0897(5) 0.6405(7) 0.1298(9) 0.064(3) Uani 1 1 d . . . . .
H13 H 0.050587 0.640527 0.045863 0.077 Uiso 1 1 calc R U . . .
C14 C 0.1036(5) 0.7124(6) 0.2148(11) 0.060(2) Uani 1 1 d . . . . .
C15 C 0.1578(5) 0.7082(5) 0.3415(10) 0.060(2) Uani 1 1 d . . . . .
H15 H 0.166212 0.755789 0.402672 0.073 Uiso 1 1 calc R U . . .
C16 C 0.2015(5) 0.6368(5) 0.3847(9) 0.047(2) Uani 1 1 d . . . . .
C17 C 0.2585(5) 0.6392(5) 0.5307(8) 0.080(3) Uani 1 1 d . . . . .
H17A H 0.308352 0.643330 0.511116 0.120 Uiso 1 1 calc R U . . .
H17B H 0.254591 0.588399 0.586159 0.120 Uiso 1 1 calc R U . . .
H17C H 0.248970 0.687483 0.587770 0.120 Uiso 1 1 calc R U . . .
C18 C 0.1147(5) 0.4893(6) 0.0659(10) 0.089(3) Uani 1 1 d . . . . .
H18A H 0.065488 0.495237 0.002809 0.134 Uiso 1 1 calc R U . . .
H18B H 0.115744 0.439785 0.127234 0.134 Uiso 1 1 calc R U . . .
H18C H 0.151545 0.483718 0.005156 0.134 Uiso 1 1 calc R U . . .
C19 C 0.0569(6) 0.7925(6) 0.1693(10) 0.097(3) Uani 1 1 d . . . . .
H19A H 0.043058 0.816920 0.255743 0.145 Uiso 1 1 calc R U . . .
H19B H 0.012241 0.778317 0.096831 0.145 Uiso 1 1 calc R U . . .
H19C H 0.086256 0.832589 0.126839 0.145 Uiso 1 1 calc R U . . .
C20 C 0.1807(6) 0.4048(5) 0.5150(8) 0.054(2) Uani 1 1 d . . . . .
C21 C 0.1236(5) 0.4602(6) 0.5287(9) 0.064(2) Uani 1 1 d . . . . .
H21 H 0.117831 0.511143 0.476348 0.077 Uiso 1 1 calc R U . . .
C22 C 0.0752(6) 0.4391(7) 0.6214(10) 0.080(3) Uani 1 1 d . . . . .
H22 H 0.036930 0.476420 0.631548 0.096 Uiso 1 1 calc R U . . .
C23 C 0.0831(6) 0.3624(7) 0.7000(10) 0.082(3) Uani 1 1 d . . . . .
H23 H 0.050079 0.349153 0.761800 0.098 Uiso 1 1 calc R U . . .
C24 C 0.1395(6) 0.3065(7) 0.6859(9) 0.075(3) Uani 1 1 d . . . . .
H24 H 0.145055 0.255248 0.737069 0.090 Uiso 1 1 calc R U . . .
C25 C 0.1878(5) 0.3290(6) 0.5933(9) 0.062(3) Uani 1 1 d . . . . .
C26 C 0.2872(5) 0.3503(5) 0.4509(8) 0.054(2) Uani 1 1 d . . . . .
S1 S 0.26539(16) 0.27154(15) 0.5672(3) 0.0764(8) Uani 1 1 d . . . . .
S2 S 0.36197(14) 0.34746(14) 0.3728(2) 0.0611(7) Uani 1 1 d . . . . .
N1 N 0.2366(4) 0.4144(4) 0.4316(6) 0.0460(17) Uani 1 1 d . . . . .
B1 B 0.2475(6) 0.4872(6) 0.3247(10) 0.049(3) Uani 1 1 d . . . . .
H1 H 0.314(4) 0.516(4) 0.374(6) 0.050(19) Uiso 1 1 d . . . . .
H2 H 0.248(4) 0.456(4) 0.192(8) 0.09(3) Uiso 1 1 d . . . . .

loop_
_atom_site_aniso_label
_atom_site_aniso_U_11
_atom_site_aniso_U_22
_atom_site_aniso_U_33
_atom_site_aniso_U_23
_atom_site_aniso_U_13
_atom_site_aniso_U_12
Ru1 0.0531(5) 0.0466(4) 0.0497(4) -0.0041(4) 0.0048(3) -0.0017(4)
C1 0.073(7) 0.085(7) 0.051(5) -0.004(5) 0.016(5) -0.028(6)
C2 0.078(7) 0.061(6) 0.090(7) 0.023(5) 0.036(6) 0.010(6)
C3 0.111(9) 0.074(7) 0.075(6) -0.028(6) 0.045(6) -0.043(6)
C4 0.051(6) 0.123(8) 0.060(6) 0.003(6) 0.004(5) -0.019(6)
C5 0.085(7) 0.061(6) 0.076(6) 0.006(5) 0.038(6) 0.002(5)
C6 0.197(13) 0.077(9) 0.189(12) 0.013(8) 0.142(10) 0.026(8)
C7 0.129(11) 0.188(12) 0.067(7) -0.011(7) 0.018(7) -0.082(9)
C8 0.160(13) 0.145(11) 0.217(13) 0.107(10) 0.100(11) 0.075(10)
C9 0.293(17) 0.121(10) 0.177(11) -0.105(9) 0.151(12) -0.138(11)
C10 0.038(7) 0.391(19) 0.088(8) 0.068(10) -0.008(6) -0.026(10)
C11 0.039(5) 0.055(6) 0.049(5) 0.006(4) 0.013(4) 0.000(4)
C12 0.045(6) 0.076(7) 0.068(6) 0.007(5) 0.011(5) 0.006(5)
C13 0.044(6) 0.101(8) 0.046(5) 0.020(6) 0.005(4) 0.005(6)
C14 0.055(7) 0.064(7) 0.068(6) 0.022(6) 0.026(5) 0.019(5)
C15 0.071(7) 0.051(6) 0.066(6) -0.006(5) 0.031(5) -0.013(5)
C16 0.050(6) 0.037(5) 0.056(5) 0.005(4) 0.014(4) 0.004(4)
C17 0.091(8) 0.088(8) 0.053(5) -0.009(5) -0.001(5) 0.005(6)
C18 0.059(7) 0.100(8) 0.097(7) -0.022(7) -0.008(6) 0.000(6)
C19 0.104(9) 0.081(8) 0.111(8) 0.033(7) 0.037(7) 0.038(7)
C20 0.070(7) 0.048(6) 0.038(5) 0.002(4) -0.001(5) -0.014(5)
C21 0.048(6) 0.074(7) 0.067(6) 0.017(5) 0.006(5) -0.007(6)
C22 0.063(8) 0.094(9) 0.083(7) 0.005(6) 0.018(6) -0.009(6)
C23 0.083(9) 0.100(9) 0.061(6) 0.007(6) 0.016(6) -0.028(7)
C24 0.092(9) 0.082(8) 0.050(6) 0.013(5) 0.015(6) -0.010(7)
C25 0.072(7) 0.064(7) 0.047(5) 0.001(5) 0.004(5) -0.016(5)
C26 0.056(6) 0.052(6) 0.047(5) 0.001(4) -0.002(4) 0.002(5)
S1 0.098(2) 0.0586(16) 0.0707(16) 0.0146(13) 0.0136(15) 0.0036(15)
S2 0.0667(18) 0.0546(15) 0.0592(13) -0.0011(11) 0.0071(12) 0.0102(13)
N1 0.055(5) 0.043(4) 0.039(4) -0.003(3) 0.007(3) -0.004(4)
B1 0.049(7) 0.050(7) 0.043(6) -0.007(5) -0.003(5) -0.007(5)

loop_
_atom_type_symbol
_atom_type_description
_atom_type_scat_dispersion_real
_atom_type_scat_dispersion_imag
_atom_type_scat_source
C C 0.0033 0.0016 'International Tables Vol C Tables 4.2.6.8 and 6.1.1.4'
H H 0.0000 0.0000 'International Tables Vol C Tables 4.2.6.8 and 6.1.1.4'
S S 0.1246 0.1234 'International Tables Vol C Tables 4.2.6.8 and 6.1.1.4'
Ru Ru -1.2594 0.8363 'International Tables Vol C Tables 4.2.6.8 and 6.1.1.4'
N N 0.0061 0.0033 'International Tables Vol C Tables 4.2.6.8 and 6.1.1.4'
B B 0.0013 0.0007 'International Tables Vol C Tables 4.2.6.8 and 6.1.1.4'

loop_
_geom_angle_atom_site_label_1
_geom_angle_atom_site_label_2
_geom_angle_atom_site_label_3
_geom_angle
_geom_angle_site_symmetry_1
_geom_angle_site_symmetry_3
_geom_angle_publ_flag
C1 Ru1 C4 64.0(3) . . ?
C1 Ru1 C2 38.1(3) . . ?
C4 Ru1 C2 64.1(4) . . ?
C1 Ru1 C3 63.8(3) . . ?
C4 Ru1 C3 38.6(4) . . ?
C2 Ru1 C3 38.1(3) . . ?
C1 Ru1 C5 37.6(3) . . ?
C4 Ru1 C5 38.0(3) . . ?
C2 Ru1 C5 63.1(4) . . ?
C3 Ru1 C5 63.4(4) . . ?
C1 Ru1 B1 129.9(4) . . ?
C4 Ru1 B1 155.5(4) . . ?
C2 Ru1 B1 112.5(4) . . ?
C3 Ru1 B1 123.1(4) . . ?
C5 Ru1 B1 164.9(4) . . ?
C1 Ru1 S2 126.1(3) . . ?
C4 Ru1 S2 105.0(3) . . ?
C2 Ru1 S2 162.9(3) . . ?
C3 Ru1 S2 139.2(4) . . ?
C5 Ru1 S2 100.1(3) . . ?
B1 Ru1 S2 83.0(3) . . ?
C1 Ru1 H1 146.2(19) . . ?
C4 Ru1 H1 121(2) . . ?
C2 Ru1 H1 110.6(19) . . ?
C3 Ru1 H1 99(2) . . ?
C5 Ru1 H1 159(2) . . ?
B1 Ru1 H1 35(2) . . ?
S2 Ru1 H1 86.3(18) . . ?
C1 Ru1 H2 98(2) . . ?
C4 Ru1 H2 161(2) . . ?
C2 Ru1 H2 99(2) . . ?
C3 Ru1 H2 131(2) . . ?
C5 Ru1 H2 129(2) . . ?
B1 Ru1 H2 36(2) . . ?
S2 Ru1 H2 89(2) . . ?
H1 Ru1 H2 70(3) . . ?
C5 C1 C2 107.8(9) . . ?
C5 C1 C7 125.4(11) . . ?
C2 C1 C7 126.8(11) . . ?
C5 C1 Ru1 71.4(5) . . ?
C2 C1 Ru1 71.1(5) . . ?
C7 C1 Ru1 124.1(6) . . ?
C1 C2 C3 108.2(9) . . ?
C1 C2 C8 123.7(11) . . ?
C3 C2 C8 128.0(11) . . ?
C1 C2 Ru1 70.8(5) . . ?
C3 C2 Ru1 71.0(5) . . ?
C8 C2 Ru1 127.0(7) . . ?
C2 C3 C4 107.8(9) . . ?
C2 C3 C9 125.4(13) . . ?
C4 C3 C9 126.7(12) . . ?
C2 C3 Ru1 71.0(5) . . ?
C4 C3 Ru1 70.6(6) . . ?
C9 C3 Ru1 125.8(7) . . ?
C5 C4 C3 106.6(9) . . ?
C5 C4 C10 127.6(12) . . ?
C3 C4 C10 125.4(12) . . ?
C5 C4 Ru1 71.1(5) . . ?
C3 C4 Ru1 70.8(6) . . ?
C10 C4 Ru1 128.6(7) . . ?
C1 C5 C4 109.6(9) . . ?
C1 C5 C6 127.5(11) . . ?
C4 C5 C6 122.8(11) . . ?
C1 C5 Ru1 71.0(5) . . ?
C4 C5 Ru1 70.9(5) . . ?
C6 C5 Ru1 127.2(6) . . ?
C5 C6 H6A 109.5 . . ?
C5 C6 H6B 109.5 . . ?
H6A C6 H6B 109.5 . . ?
C5 C6 H6C 109.5 . . ?
H6A C6 H6C 109.5 . . ?
H6B C6 H6C 109.5 . . ?
C1 C7 H7A 109.5 . . ?
C1 C7 H7B 109.5 . . ?
H7A C7 H7B 109.5 . . ?
C1 C7 H7C 109.5 . . ?
H7A C7 H7C 109.5 . . ?
H7B C7 H7C 109.5 . . ?
C2 C8 H8A 109.5 . . ?
C2 C8 H8B 109.5 . . ?
H8A C8 H8B 109.5 . . ?
C2 C8 H8C 109.5 . . ?
H8A C8 H8C 109.5 . . ?
H8B C8 H8C 109.5 . . ?
C3 C9 H9A 109.5 . . ?
C3 C9 H9B 109.5 . . ?
H9A C9 H9B 109.5 . . ?
C3 C9 H9C 109.5 . . ?
H9A C9 H9C 109.5 . . ?
H9B C9 H9C 109.5 . . ?
C4 C10 H10A 109.5 . . ?
C4 C10 H10B 109.5 . . ?
H10A C10 H10B 109.5 . . ?
C4 C10 H10C 109.5 . . ?
H10A C10 H10C 109.5 . . ?
H10B C10 H10C 109.5 . . ?
C16 C11 C12 117.7(8) . . ?
C16 C11 B1 121.5(7) . . ?
C12 C11 B1 120.6(8) . . ?
C13 C12 C11 120.0(8) . . ?
C13 C12 C18 119.5(8) . . ?
C11 C12 C18 120.5(8) . . ?
C14 C13 C12 121.8(8) . . ?
C14 C13 H13 119.1 . . ?
C12 C13 H13 119.1 . . ?
C15 C14 C13 117.4(8) . . ?
C15 C14 C19 122.2(10) . . ?
C13 C14 C19 120.4(9) . . ?
C14 C15 C16 123.5(8) . . ?
C14 C15 H15 118.3 . . ?
C16 C15 H15 118.3 . . ?
C15 C16 C11 119.4(8) . . ?
C15 C16 C17 118.4(8) . . ?
C11 C16 C17 122.1(7) . . ?
C16 C17 H17A 109.5 . . ?
C16 C17 H17B 109.5 . . ?
H17A C17 H17B 109.5 . . ?
C16 C17 H17C 109.5 . . ?
H17A C17 H17C 109.5 . . ?
H17B C17 H17C 109.5 . . ?
C12 C18 H18A 109.5 . . ?
C12 C18 H18B 109.5 . . ?
H18A C18 H18B 109.5 . . ?
C12 C18 H18C 109.5 . . ?
H18A C18 H18C 109.5 . . ?
H18B C18 H18C 109.5 . . ?
C14 C19 H19A 109.5 . . ?
C14 C19 H19B 109.5 . . ?
H19A C19 H19B 109.5 . . ?
C14 C19 H19C 109.5 . . ?
H19A C19 H19C 109.5 . . ?
H19B C19 H19C 109.5 . . ?
C21 C20 C25 119.3(9) . . ?
C21 C20 N1 128.6(8) . . ?
C25 C20 N1 112.0(9) . . ?
C20 C21 C22 119.2(9) . . ?
C20 C21 H21 120.4 . . ?
C22 C21 H21 120.4 . . ?
C21 C22 C23 120.9(10) . . ?
C21 C22 H22 119.5 . . ?
C23 C22 H22 119.5 . . ?
C24 C23 C22 120.2(10) . . ?
C24 C23 H23 119.9 . . ?
C22 C23 H23 119.9 . . ?
C23 C24 C25 118.1(9) . . ?
C23 C24 H24 121.0 . . ?
C25 C24 H24 121.0 . . ?
C20 C25 C24 122.3(9) . . ?
C20 C25 S1 111.8(7) . . ?
C24 C25 S1 125.9(8) . . ?
N1 C26 S2 123.9(6) . . ?
N1 C26 S1 112.3(6) . . ?
S2 C26 S1 123.8(5) . . ?
C25 S1 C26 90.4(4) . . ?
C26 S2 Ru1 103.5(3) . . ?
C26 N1 C20 113.5(7) . . ?
C26 N1 B1 117.6(7) . . ?
C20 N1 B1 128.9(7) . . ?
N1 B1 C11 121.6(8) . . ?
N1 B1 Ru1 112.0(6) . . ?
C11 B1 Ru1 126.4(6) . . ?
N1 B1 H1 106(3) . . ?
C11 B1 H1 108(3) . . ?
Ru1 B1 H1 52(3) . . ?
N1 B1 H2 109(3) . . ?
C11 B1 H2 105(3) . . ?
Ru1 B1 H2 55(3) . . ?
H1 B1 H2 106(4) . . ?

loop_
_geom_bond_atom_site_label_1
_geom_bond_atom_site_label_2
_geom_bond_distance
_geom_bond_site_symmetry_2
_geom_bond_publ_flag
Ru1 C1 2.140(8) . ?
Ru1 C4 2.143(9) . ?
Ru1 C2 2.144(9) . ?
Ru1 C3 2.144(9) . ?
Ru1 C5 2.145(9) . ?
Ru1 B1 2.229(10) . ?
Ru1 S2 2.297(2) . ?
Ru1 H1 1.75(6) . ?
Ru1 H2 1.83(7) . ?
C1 C5 1.380(12) . ?
C1 C2 1.397(12) . ?
C1 C7 1.531(11) . ?
C2 C3 1.399(13) . ?
C2 C8 1.527(12) . ?
C3 C4 1.417(13) . ?
C3 C9 1.485(11) . ?
C4 C5 1.395(12) . ?
C4 C10 1.495(12) . ?
C5 C6 1.518(11) . ?
C6 H6A 0.9600 . ?
C6 H6B 0.9600 . ?
C6 H6C 0.9600 . ?
C7 H7A 0.9600 . ?
C7 H7B 0.9600 . ?
C7 H7C 0.9600 . ?
C8 H8A 0.9600 . ?
C8 H8B 0.9600 . ?
C8 H8C 0.9600 . ?
C9 H9A 0.9600 . ?
C9 H9B 0.9600 . ?
C9 H9C 0.9600 . ?
C10 H10A 0.9600 . ?
C10 H10B 0.9600 . ?
C10 H10C 0.9600 . ?
C11 C16 1.387(9) . ?
C11 C12 1.411(11) . ?
C11 B1 1.591(12) . ?
C12 C13 1.390(11) . ?
C12 C18 1.528(11) . ?
C13 C14 1.369(11) . ?
C13 H13 0.9300 . ?
C14 C15 1.355(11) . ?
C14 C19 1.530(11) . ?
C15 C16 1.387(10) . ?
C15 H15 0.9300 . ?
C16 C17 1.509(10) . ?
C17 H17A 0.9600 . ?
C17 H17B 0.9600 . ?
C17 H17C 0.9600 . ?
C18 H18A 0.9600 . ?
C18 H18B 0.9600 . ?
C18 H18C 0.9600 . ?
C19 H19A 0.9600 . ?
C19 H19B 0.9600 . ?
C19 H19C 0.9600 . ?
C20 C21 1.381(11) . ?
C20 C25 1.387(10) . ?
C20 N1 1.401(10) . ?
C21 C22 1.384(11) . ?
C21 H21 0.9300 . ?
C22 C23 1.401(11) . ?
C22 H22 0.9300 . ?
C23 C24 1.378(12) . ?
C23 H23 0.9300 . ?
C24 C25 1.388(11) . ?
C24 H24 0.9300 . ?
C25 S1 1.733(10) . ?
C26 N1 1.353(9) . ?
C26 S2 1.661(9) . ?
C26 S1 1.736(8) . ?
N1 B1 1.549(11) . ?
B1 H1 1.27(6) . ?
B1 H2 1.31(7) . ?

loop_
_geom_torsion_atom_site_label_1
_geom_torsion_atom_site_label_2
_geom_torsion_atom_site_label_3
_geom_torsion_atom_site_label_4
_geom_torsion
_geom_torsion_site_symmetry_1
_geom_torsion_site_symmetry_2
_geom_torsion_site_symmetry_3
_geom_torsion_site_symmetry_4
_geom_torsion_publ_flag
C5 C1 C2 C3 -0.9(10) . . . . ?
C7 C1 C2 C3 -179.6(8) . . . . ?
Ru1 C1 C2 C3 61.5(7) . . . . ?
C5 C1 C2 C8 175.4(9) . . . . ?
C7 C1 C2 C8 -3.3(15) . . . . ?
Ru1 C1 C2 C8 -122.2(10) . . . . ?
C5 C1 C2 Ru1 -62.4(6) . . . . ?
C7 C1 C2 Ru1 118.9(9) . . . . ?
C1 C2 C3 C4 0.0(11) . . . . ?
C8 C2 C3 C4 -176.1(9) . . . . ?
Ru1 C2 C3 C4 61.3(7) . . . . ?
C1 C2 C3 C9 177.7(9) . . . . ?
C8 C2 C3 C9 1.7(16) . . . . ?
Ru1 C2 C3 C9 -120.9(10) . . . . ?
C1 C2 C3 Ru1 -61.4(6) . . . . ?
C8 C2 C3 Ru1 122.6(10) . . . . ?
C2 C3 C4 C5 1.0(11) . . . . ?
C9 C3 C4 C5 -176.8(9) . . . . ?
Ru1 C3 C4 C5 62.5(6) . . . . ?
C2 C3 C4 C10 174.3(9) . . . . ?
C9 C3 C4 C10 -3.5(17) . . . . ?
Ru1 C3 C4 C10 -124.2(10) . . . . ?
C2 C3 C4 Ru1 -61.5(7) . . . . ?
C9 C3 C4 Ru1 120.7(10) . . . . ?
C2 C1 C5 C4 1.5(11) . . . . ?
C7 C1 C5 C4 -179.8(8) . . . . ?
Ru1 C1 C5 C4 -60.7(7) . . . . ?
C2 C1 C5 C6 -175.0(9) . . . . ?
C7 C1 C5 C6 3.7(15) . . . . ?
Ru1 C1 C5 C6 122.8(9) . . . . ?
C2 C1 C5 Ru1 62.2(6) . . . . ?
C7 C1 C5 Ru1 -119.1(9) . . . . ?
C3 C4 C5 C1 -1.5(11) . . . . ?
C10 C4 C5 C1 -174.7(9) . . . . ?
Ru1 C4 C5 C1 60.7(7) . . . . ?
C3 C4 C5 C6 175.2(8) . . . . ?
C10 C4 C5 C6 2.1(15) . . . . ?
Ru1 C4 C5 C6 -122.5(9) . . . . ?
C3 C4 C5 Ru1 -62.3(7) . . . . ?
C10 C4 C5 Ru1 124.6(10) . . . . ?
C16 C11 C12 C13 2.7(12) . . . . ?
B1 C11 C12 C13 -171.7(8) . . . . ?
C16 C11 C12 C18 -176.2(8) . . . . ?
B1 C11 C12 C18 9.4(12) . . . . ?
C11 C12 C13 C14 1.4(13) . . . . ?
C18 C12 C13 C14 -179.7(8) . . . . ?
C12 C13 C14 C15 -4.1(13) . . . . ?
C12 C13 C14 C19 178.0(8) . . . . ?
C13 C14 C15 C16 2.9(13) . . . . ?
C19 C14 C15 C16 -179.3(8) . . . . ?
C14 C15 C16 C11 1.1(13) . . . . ?
C14 C15 C16 C17 -178.2(8) . . . . ?
C12 C11 C16 C15 -3.9(11) . . . . ?
B1 C11 C16 C15 170.4(8) . . . . ?
C12 C11 C16 C17 175.4(8) . . . . ?
B1 C11 C16 C17 -10.3(12) . . . . ?
C25 C20 C21 C22 0.5(12) . . . . ?
N1 C20 C21 C22 -178.1(8) . . . . ?
C20 C21 C22 C23 -0.4(13) . . . . ?
C21 C22 C23 C24 0.0(14) . . . . ?
C22 C23 C24 C25 0.4(14) . . . . ?
C21 C20 C25 C24 -0.1(12) . . . . ?
N1 C20 C25 C24 178.7(7) . . . . ?
C21 C20 C25 S1 -177.1(6) . . . . ?
N1 C20 C25 S1 1.7(8) . . . . ?
C23 C24 C25 C20 -0.4(14) . . . . ?
C23 C24 C25 S1 176.2(7) . . . . ?
C20 C25 S1 C26 -0.1(6) . . . . ?
C24 C25 S1 C26 -177.0(8) . . . . ?
N1 C26 S1 C25 -1.6(6) . . . . ?
S2 C26 S1 C25 178.1(5) . . . . ?
N1 C26 S2 Ru1 -2.2(7) . . . . ?
S1 C26 S2 Ru1 178.1(4) . . . . ?
S2 C26 N1 C20 -176.8(5) . . . . ?
S1 C26 N1 C20 2.9(8) . . . . ?
S2 C26 N1 B1 2.8(10) . . . . ?
S1 C26 N1 B1 -177.5(5) . . . . ?
C21 C20 N1 C26 175.7(8) . . . . ?
C25 C20 N1 C26 -3.0(9) . . . . ?
C21 C20 N1 B1 -3.9(13) . . . . ?
C25 C20 N1 B1 177.5(7) . . . . ?
C26 N1 B1 C11 179.8(7) . . . . ?
C20 N1 B1 C11 -0.6(12) . . . . ?
C26 N1 B1 Ru1 -1.8(8) . . . . ?
C20 N1 B1 Ru1 177.7(6) . . . . ?
C16 C11 B1 N1 87.7(10) . . . . ?
C12 C11 B1 N1 -98.2(9) . . . . ?
C16 C11 B1 Ru1 -90.4(9) . . . . ?
C12 C11 B1 Ru1 83.7(9) . . . . ?
